data_4110523
loop_
_publ_author_name
'Alfred Wooten'
'Patrick J. Carroll'
'Aaron G. Maestri'
'Patrick J. Walsh'

_publ_section_title
;
 Unprecedented Alkene Complex of Zinc(II): Structures and Bonding of
 Divinylzinc Complexes
;
_journal_name_full 'Journal of the American Chemical Society'
_journal_page_first 4624
_journal_page_last 4631
_journal_paper_doi 10.1021/ja058700x
_journal_volume 128
_journal_year 2006
_chemical_formula_sum 'C16 H28 Zn2'
_chemical_formula_weight 351.12
_space_group_IT_number 4
_symmetry_cell_setting monoclinic
_symmetry_Int_Tables_number 4
_symmetry_space_group_name_Hall 'P 2yb'
_symmetry_space_group_name_H-M 'P 1 21 1'
_atom_sites_solution_hydrogens geom
_atom_sites_solution_primary direct
_audit_creation_method SHELXL-97
_cell_angle_alpha 90.00
_cell_angle_beta 116.0330(10)
_cell_angle_gamma 90.00
_cell_formula_units_Z 8
_cell_length_a 19.7796(13)
_cell_length_b 9.9314(5)
_cell_length_c 19.5957(13)
_cell_measurement_temperature 143(1)
_cell_volume 3458.8(4)
_computing_data_collection 'CrystalClear (Rigaku, 1999)'
_computing_data_reduction 'CrystalClear (Rigaku, 1999)'
_computing_structure_refinement 'SHELXL-97 (Sheldrick, 1997)'
_computing_structure_solution 'SIR97 (Altomare, 1999)'
_diffrn_ambient_temperature 143(1)
_diffrn_measured_fraction_theta_full 0.974
_diffrn_measured_fraction_theta_max 0.974
_diffrn_measurement_device 'CCD Area Detector'
_diffrn_measurement_device_type 'Rigaku Mercury'
_diffrn_measurement_method 'phi and omega rotations'
_diffrn_radiation_monochromator graphite
_diffrn_radiation_source 'rotating anode'
_diffrn_radiation_type MoK\a
_diffrn_radiation_wavelength 0.71069
_diffrn_reflns_av_R_equivalents 0.0556
_diffrn_reflns_av_sigmaI/netI 0.1460
_diffrn_reflns_limit_h_max 25
_diffrn_reflns_limit_h_min -25
_diffrn_reflns_limit_k_max 12
_diffrn_reflns_limit_k_min -11
_diffrn_reflns_limit_l_max 22
_diffrn_reflns_limit_l_min -25
_diffrn_reflns_number 41613
_diffrn_reflns_theta_full 27.48
_diffrn_reflns_theta_max 27.48
_diffrn_reflns_theta_min 2.83
_exptl_absorpt_coefficient_mu 2.757
_exptl_absorpt_correction_T_max 1.0000
_exptl_absorpt_correction_T_min 0.5245
_exptl_absorpt_correction_type multi-scan
_exptl_crystal_density_diffrn 1.349
_exptl_crystal_F_000 1472
_exptl_crystal_size_max 0.46
_exptl_crystal_size_mid 0.08
_exptl_crystal_size_min 0.02
_refine_diff_density_max 1.537
_refine_diff_density_min -2.606
_refine_diff_density_rms 0.384
_refine_ls_abs_structure_details 'Flack H D (1983), Acta Cryst. A39, 876-881'
_refine_ls_abs_structure_Flack 0.03(3)
_refine_ls_extinction_method none
_refine_ls_goodness_of_fit_ref 0.980
_refine_ls_hydrogen_treatment constr
_refine_ls_matrix_type full
_refine_ls_number_parameters 682
_refine_ls_number_reflns 14030
_refine_ls_number_restraints 43
_refine_ls_restrained_S_all 0.979
_refine_ls_R_factor_all 0.0760
_refine_ls_R_factor_gt 0.0485
_refine_ls_shift/su_max 0.021
_refine_ls_shift/su_mean 0.001
_refine_ls_structure_factor_coef Fsqd
_refine_ls_weighting_details 'calc w=1/[\s^2^(Fo^2^)+(0.0868P)^2^+0.0000P] where P=(Fo^2^+2Fc^2^)/3'
_refine_ls_weighting_scheme calc
_refine_ls_wR_factor_gt 0.1245
_refine_ls_wR_factor_ref 0.1975
_reflns_number_gt 9103
_reflns_number_total 14030
_reflns_threshold_expression >2sigma(I)
_cod_data_source_file ja058700xsi20051222_041439.cif
_cod_data_source_block shelxl
_cod_original_sg_symbol_H-M 'P 21'
_cod_database_code 4110523

loop_
_symmetry_equiv_pos_as_xyz
'x, y, z'
'-x, y+1/2, -z'

loop_
_atom_site_label
_atom_site_type_symbol
_atom_site_fract_x
_atom_site_fract_y
_atom_site_fract_z
_atom_site_U_iso_or_equiv
_atom_site_adp_type
_atom_site_occupancy
_atom_site_symmetry_multiplicity
_atom_site_calc_flag
_atom_site_refinement_flags
Zn1 Zn 0.49272(7) 0.71312(11) 0.01060(7) 0.0220(3) Uani 1 1 d .
Zn2 Zn 0.48161(6) 0.96472(11) -0.01517(6) 0.0213(3) Uani 1 1 d .
C1 C 0.4280(5) 0.5479(9) 0.0304(5) 0.024(2) Uani 1 1 d .
C2 C 0.4291(6) 0.5575(9) 0.0994(5) 0.026(2) Uani 1 1 d .
C3 C 0.3613(7) 0.5579(16) 0.1145(8) 0.059(4) Uani 1 1 d .
H3A H 0.3178 0.5330 0.0691 0.088 Uiso 1 1 calc R
H3B H 0.3543 0.6463 0.1301 0.088 Uiso 1 1 calc R
H3C H 0.3684 0.4945 0.1541 0.088 Uiso 1 1 calc R
C4 C 0.5020(6) 0.5725(12) 0.1735(5) 0.037(2) Uani 1 1 d .
H4A H 0.5440 0.5816 0.1616 0.055 Uiso 1 1 calc R
H4B H 0.5089 0.4943 0.2046 0.055 Uiso 1 1 calc R
H4C H 0.4986 0.6510 0.2004 0.055 Uiso 1 1 calc R
C5 C 0.3977(6) 1.1145(9) -0.0443(6) 0.029(2) Uani 1 1 d U
C6 C 0.3568(5) 1.1540(10) -0.0088(6) 0.028(2) Uani 1 1 d .
C7 C 0.2796(6) 1.2093(13) -0.0470(7) 0.047(3) Uani 1 1 d .
H7A H 0.2804 1.3031 -0.0347 0.070 Uiso 1 1 calc R
H7B H 0.2475 1.1615 -0.0302 0.070 Uiso 1 1 calc R
H7C H 0.2608 1.1993 -0.1010 0.070 Uiso 1 1 calc R
C8 C 0.3885(6) 1.1562(11) 0.0759(5) 0.033(2) Uani 1 1 d .
H8A H 0.4401 1.1278 0.0976 0.049 Uiso 1 1 calc R
H8B H 0.3601 1.0962 0.0919 0.049 Uiso 1 1 calc R
H8C H 0.3855 1.2459 0.0926 0.049 Uiso 1 1 calc R
C9 C 0.5035(6) 0.8681(10) 0.0915(6) 0.025(2) Uani 1 1 d .
C10 C 0.5636(6) 0.9030(9) 0.1528(6) 0.029(2) Uani 1 1 d .
C11 C 0.5640(9) 0.9422(14) 0.2271(8) 0.064(4) Uani 1 1 d .
H11A H 0.5147 0.9287 0.2243 0.096 Uiso 1 1 calc R
H11B H 0.5777 1.0353 0.2375 0.096 Uiso 1 1 calc R
H11C H 0.5997 0.8875 0.2671 0.096 Uiso 1 1 calc R
C12 C 0.6416(6) 0.9116(12) 0.1563(6) 0.040(3) Uani 1 1 d .
H12A H 0.6395 0.8841 0.1085 0.060 Uiso 1 1 calc R
H12B H 0.6751 0.8534 0.1958 0.060 Uiso 1 1 calc R
H12C H 0.6595 1.0026 0.1670 0.060 Uiso 1 1 calc R
C13 C 0.4384(5) 0.7889(10) -0.0986(5) 0.026(2) Uani 1 1 d .
C14 C 0.3632(6) 0.8079(10) -0.1385(6) 0.031(2) Uani 1 1 d .
C15 C 0.3110(6) 0.8074(12) -0.1021(7) 0.046(3) Uani 1 1 d .
H15A H 0.3386 0.7865 -0.0491 0.070 Uiso 1 1 calc R
H15B H 0.2725 0.7409 -0.1261 0.070 Uiso 1 1 calc R
H15C H 0.2881 0.8946 -0.1076 0.070 Uiso 1 1 calc R
C16 C 0.3273(7) 0.8268(17) -0.2216(7) 0.065(4) Uani 1 1 d .
H16A H 0.3637 0.8122 -0.2409 0.097 Uiso 1 1 calc R
H16B H 0.3080 0.9169 -0.2335 0.097 Uiso 1 1 calc R
H16C H 0.2867 0.7637 -0.2446 0.097 Uiso 1 1 calc R
Zn3 Zn 0.51401(6) 0.51513(10) 0.51886(6) 0.0210(3) Uani 1 1 d .
Zn4 Zn 0.48626(6) 0.26450(11) 0.50334(7) 0.0225(3) Uani 1 1 d .
C17 C 0.5339(5) 0.6602(9) 0.6038(5) 0.025(2) Uani 1 1 d U
C18 C 0.4922(6) 0.7020(9) 0.6382(5) 0.031(2) Uani 1 1 d U
C19 C 0.5204(8) 0.7531(15) 0.7149(8) 0.064(4) Uani 1 1 d .
H19A H 0.5734 0.7357 0.7416 0.096 Uiso 1 1 calc R
H19B H 0.4948 0.7093 0.7406 0.096 Uiso 1 1 calc R
H19C H 0.5116 0.8484 0.7135 0.096 Uiso 1 1 calc R
C20 C 0.4022(6) 0.7059(11) 0.5920(7) 0.043(3) Uani 1 1 d .
H20A H 0.3874 0.6738 0.5413 0.064 Uiso 1 1 calc R
H20B H 0.3849 0.7967 0.5903 0.064 Uiso 1 1 calc R
H20C H 0.3804 0.6496 0.6170 0.064 Uiso 1 1 calc R
C21 C 0.4549(5) 0.0967(9) 0.5635(5) 0.026(2) Uani 1 1 d .
C22 C 0.3824(6) 0.1093(10) 0.5488(6) 0.035(3) Uani 1 1 d .
C23 C 0.3604(8) 0.1240(17) 0.6123(8) 0.068(4) Uani 1 1 d .
H23A H 0.4047 0.1254 0.6599 0.102 Uiso 1 1 calc R
H23B H 0.3291 0.0495 0.6116 0.102 Uiso 1 1 calc R
H23C H 0.3331 0.2066 0.6062 0.102 Uiso 1 1 calc R
C24 C 0.3164(5) 0.1196(11) 0.4689(7) 0.043(3) Uani 1 1 d .
H24A H 0.3357 0.1229 0.4317 0.064 Uiso 1 1 calc R
H24B H 0.2881 0.1999 0.4656 0.064 Uiso 1 1 calc R
H24C H 0.2844 0.0424 0.4597 0.064 Uiso 1 1 calc R
C25 C 0.4048(6) 0.4206(9) 0.4823(7) 0.033(2) Uani 1 1 d U
C26 C 0.3507(6) 0.4589(10) 0.4158(6) 0.031(2) Uani 1 1 d .
C27 C 0.2752(6) 0.5031(13) 0.4057(6) 0.043(3) Uani 1 1 d .
H27A H 0.2750 0.5107 0.4544 0.065 Uiso 1 1 calc R
H27B H 0.2383 0.4382 0.3754 0.065 Uiso 1 1 calc R
H27C H 0.2636 0.5889 0.3807 0.065 Uiso 1 1 calc R
C28 C 0.3609(6) 0.4664(10) 0.3464(5) 0.032(2) Uani 1 1 d .
H28A H 0.4119 0.4442 0.3578 0.048 Uiso 1 1 calc R
H28B H 0.3499 0.5560 0.3262 0.048 Uiso 1 1 calc R
H28C H 0.3274 0.4039 0.3097 0.048 Uiso 1 1 calc R
C29 C 0.5899(6) 0.3336(10) 0.5689(5) 0.028(2) Uani 1 1 d U
C30 C 0.6234(6) 0.3528(10) 0.6475(5) 0.031(2) Uani 1 1 d .
C31 C 0.5827(8) 0.3575(12) 0.6950(6) 0.049(3) Uani 1 1 d .
H31A H 0.5297 0.3653 0.6631 0.073 Uiso 1 1 calc R
H31B H 0.5995 0.4339 0.7284 0.073 Uiso 1 1 calc R
H31C H 0.5924 0.2765 0.7246 0.073 Uiso 1 1 calc R
C32 C 0.7049(7) 0.3801(15) 0.6876(8) 0.076(5) Uani 1 1 d .
H32A H 0.7297 0.3409 0.6598 0.114 Uiso 1 1 calc R
H32B H 0.7248 0.3415 0.7376 0.114 Uiso 1 1 calc R
H32C H 0.7133 0.4756 0.6915 0.114 Uiso 1 1 calc R
Zn5 Zn -0.01530(6) 0.16960(11) 0.01111(6) 0.0228(3) Uani 1 1 d .
Zn6 Zn 0.01818(6) 0.41686(12) 0.02196(6) 0.0238(3) Uani 1 1 d .
C33 C -0.0188(6) 0.0216(11) 0.0838(5) 0.030(2) Uani 1 1 d U
C34 C -0.0789(6) -0.0169(11) 0.0928(6) 0.036(3) Uani 1 1 d .
C35 C -0.1578(6) 0.0067(12) 0.0366(7) 0.043(3) Uani 1 1 d .
H35A H -0.1583 0.0539 -0.0064 0.065 Uiso 1 1 calc R
H35B H -0.1830 0.0597 0.0594 0.065 Uiso 1 1 calc R
H35C H -0.1831 -0.0781 0.0203 0.065 Uiso 1 1 calc R
C36 C -0.0767(9) -0.0977(18) 0.1574(8) 0.076(5) Uani 1 1 d .
H36A H -0.0436 -0.1731 0.1661 0.114 Uiso 1 1 calc R
H36B H -0.1264 -0.1296 0.1459 0.114 Uiso 1 1 calc R
H36C H -0.0588 -0.0427 0.2022 0.114 Uiso 1 1 calc R
C37 C 0.0290(5) 0.5700(12) 0.0985(6) 0.031(2) Uani 1 1 d .
C38 C 0.0907(7) 0.6009(11) 0.1591(6) 0.039(3) Uani 1 1 d .
C39 C 0.0929(8) 0.659(2) 0.2302(7) 0.090(7) Uani 1 1 d .
H39A H 0.0505 0.7180 0.2176 0.135 Uiso 1 1 calc R
H39B H 0.1386 0.7093 0.2563 0.135 Uiso 1 1 calc R
H39C H 0.0908 0.5879 0.2623 0.135 Uiso 1 1 calc R
C40 C 0.1687(6) 0.5808(12) 0.1651(6) 0.038(3) Uani 1 1 d .
H40A H 0.1656 0.5315 0.1217 0.057 Uiso 1 1 calc R
H40B H 0.1985 0.5311 0.2105 0.057 Uiso 1 1 calc R
H40C H 0.1916 0.6668 0.1670 0.057 Uiso 1 1 calc R
C41 C 0.0981(5) 0.2569(11) 0.0522(6) 0.027(2) Uani 1 1 d .
C42 C 0.1467(5) 0.2336(10) 0.1231(6) 0.028(2) Uani 1 1 d .
C43 C 0.1268(7) 0.2437(13) 0.1884(6) 0.045(3) Uani 1 1 d .
H43A H 0.0746 0.2671 0.1698 0.068 Uiso 1 1 calc R
H43B H 0.1572 0.3117 0.2231 0.068 Uiso 1 1 calc R
H43C H 0.1358 0.1586 0.2142 0.068 Uiso 1 1 calc R
C44 C 0.2277(7) 0.1984(18) 0.1465(8) 0.069(4) Uani 1 1 d .
H44A H 0.2397 0.1161 0.1751 0.103 Uiso 1 1 calc R
H44B H 0.2593 0.2694 0.1773 0.103 Uiso 1 1 calc R
H44C H 0.2359 0.1870 0.1021 0.103 Uiso 1 1 calc R
C45 C -0.0946(6) 0.3357(11) -0.0279(6) 0.033(2) Uani 1 1 d .
C46 C -0.1406(6) 0.3569(11) 0.0038(6) 0.031(2) Uani 1 1 d .
C47 C -0.1176(7) 0.3554(13) 0.0847(6) 0.045(3) Uani 1 1 d .
H47A H -0.0662 0.3268 0.1107 0.068 Uiso 1 1 calc R
H47B H -0.1490 0.2941 0.0959 0.068 Uiso 1 1 calc R
H47C H -0.1225 0.4442 0.1014 0.068 Uiso 1 1 calc R
C48 C -0.2261(7) 0.3761(16) -0.0432(10) 0.074(5) Uani 1 1 d .
H48A H -0.2372 0.3921 -0.0953 0.111 Uiso 1 1 calc R
H48B H -0.2425 0.4517 -0.0238 0.111 Uiso 1 1 calc R
H48C H -0.2519 0.2965 -0.0396 0.111 Uiso 1 1 calc R
Zn7 Zn 0.01441(6) 0.07071(12) 0.48801(6) 0.0242(3) Uani 1 1 d .
Zn8 Zn 0.02029(6) 0.31984(12) 0.52187(6) 0.0258(3) Uani 1 1 d .
C49 C 0.0937(6) -0.0738(11) 0.5017(6) 0.030(2) Uani 1 1 d .
C50 C 0.1181(6) -0.1214(11) 0.4538(7) 0.038(3) Uani 1 1 d .
C51 C 0.1844(8) -0.2065(14) 0.4740(10) 0.072(5) Uani 1 1 d .
H51A H 0.2130 -0.2082 0.5283 0.109 Uiso 1 1 calc R
H51B H 0.2150 -0.1708 0.4514 0.109 Uiso 1 1 calc R
H51C H 0.1689 -0.2963 0.4557 0.109 Uiso 1 1 calc R
C52 C 0.0729(10) -0.0988(13) 0.3650(9) 0.077(5) Uani 1 1 d .
H52A H 0.0663 -0.1836 0.3393 0.115 Uiso 1 1 calc R
H52B H 0.1004 -0.0385 0.3482 0.115 Uiso 1 1 calc R
H52C H 0.0245 -0.0608 0.3537 0.115 Uiso 1 1 calc R
C53 C 0.0928(5) 0.4892(11) 0.5359(6) 0.032(2) Uani 1 1 d .
C54 C 0.1534(6) 0.4942(11) 0.6067(6) 0.034(3) Uani 1 1 d .
C55 C 0.2318(6) 0.5208(14) 0.6168(6) 0.052(3) Uani 1 1 d .
H55A H 0.2352 0.4993 0.5707 0.078 Uiso 1 1 calc R
H55B H 0.2665 0.4660 0.6574 0.078 Uiso 1 1 calc R
H55C H 0.2438 0.6141 0.6289 0.078 Uiso 1 1 calc R
C56 C 0.1460(7) 0.4900(12) 0.6787(6) 0.042(3) Uani 1 1 d .
H56A H 0.0950 0.4685 0.6681 0.062 Uiso 1 1 calc R
H56B H 0.1590 0.5763 0.7032 0.062 Uiso 1 1 calc R
H56C H 0.1791 0.4226 0.7115 0.062 Uiso 1 1 calc R
C57 C -0.0071(5) 0.2406(11) 0.4120(5) 0.026(2) Uani 1 1 d U
C58 C 0.0349(7) 0.2498(12) 0.3761(7) 0.047(3) Uani 1 1 d .
C59 C 0.1165(7) 0.2470(15) 0.4113(8) 0.060(4) Uani 1 1 d .
H59A H 0.1354 0.3372 0.4154 0.090 Uiso 1 1 calc R
H59B H 0.1334 0.1942 0.3807 0.090 Uiso 1 1 calc R
H59C H 0.1347 0.2079 0.4610 0.090 Uiso 1 1 calc R
C60 C -0.0021(10) 0.2660(16) 0.2847(9) 0.080(5) Uani 1 1 d .
H60A H -0.0558 0.2581 0.2643 0.120 Uiso 1 1 calc R
H60B H 0.0169 0.1969 0.2636 0.120 Uiso 1 1 calc R
H60C H 0.0106 0.3527 0.2720 0.120 Uiso 1 1 calc R
C61 C 0.0438(5) 0.1735(11) 0.6050(6) 0.028(2) Uani 1 1 d .
C62 C 0.1098(6) 0.1321(11) 0.6549(6) 0.037(3) Uani 1 1 d .
C63 C 0.1812(6) 0.1495(13) 0.6473(7) 0.045(3) Uani 1 1 d .
H63A H 0.1699 0.1833 0.5976 0.067 Uiso 1 1 calc R
H63B H 0.2062 0.0642 0.6545 0.067 Uiso 1 1 calc R
H63C H 0.2133 0.2120 0.6849 0.067 Uiso 1 1 calc R
C64 C 0.1183(8) 0.0600(18) 0.7273(8) 0.077(5) Uani 1 1 d .
H64A H 0.0784 0.0872 0.7396 0.115 Uiso 1 1 calc R
H64B H 0.1659 0.0831 0.7684 0.115 Uiso 1 1 calc R
H64C H 0.1159 -0.0356 0.7193 0.115 Uiso 1 1 calc R
H1 H 0.3812 0.5392 -0.0135 0.040 Uiso 1 1 d .
H5 H 0.3751 1.1148 -0.0987 0.040 Uiso 1 1 d .
H9 H 0.4559 0.8641 0.0927 0.040 Uiso 1 1 d .
H13 H 0.4696 0.7860 -0.1247 0.040 Uiso 1 1 d .
H17 H 0.5879 0.6585 0.6319 0.040 Uiso 1 1 d .
H21 H 0.4925 0.0913 0.6150 0.040 Uiso 1 1 d .
H25 H 0.3949 0.4176 0.5261 0.040 Uiso 1 1 d .
H29 H 0.6204 0.3374 0.5420 0.040 Uiso 1 1 d .
H33 H 0.0304 -0.0011 0.1211 0.040 Uiso 1 1 d .
H37 H -0.0192 0.5864 0.0990 0.040 Uiso 1 1 d .
H41 H 0.1138 0.2526 0.0125 0.040 Uiso 1 1 d .
H45 H -0.1154 0.3328 -0.0828 0.040 Uiso 1 1 d .
H49 H 0.1221 -0.0901 0.5552 0.040 Uiso 1 1 d .
H53 H 0.1014 0.4925 0.4910 0.040 Uiso 1 1 d .
H57 H -0.0610 0.2438 0.3838 0.040 Uiso 1 1 d .
H61 H 0.0002 0.1577 0.6137 0.040 Uiso 1 1 d .

loop_
_atom_site_aniso_label
_atom_site_aniso_U_11
_atom_site_aniso_U_22
_atom_site_aniso_U_33
_atom_site_aniso_U_23
_atom_site_aniso_U_13
_atom_site_aniso_U_12
Zn1 0.0259(6) 0.0095(5) 0.0282(7) 0.0033(5) 0.0098(5) 0.0004(4)
Zn2 0.0262(6) 0.0098(5) 0.0262(7) -0.0012(5) 0.0099(5) -0.0017(5)
C1 0.021(4) 0.017(5) 0.030(6) -0.002(4) 0.005(4) -0.006(4)
C2 0.039(5) 0.012(5) 0.026(5) -0.003(4) 0.015(5) -0.004(4)
C3 0.052(7) 0.074(10) 0.055(8) -0.012(7) 0.027(7) -0.004(8)
C4 0.052(6) 0.031(6) 0.019(5) -0.002(4) 0.008(5) -0.004(6)
C5 0.031(5) 0.009(4) 0.041(6) -0.008(4) 0.011(5) -0.004(4)
C6 0.025(5) 0.019(5) 0.041(6) 0.002(4) 0.016(5) 0.000(4)
C7 0.026(5) 0.042(7) 0.066(8) 0.000(6) 0.014(6) 0.006(5)
C8 0.040(6) 0.030(6) 0.035(6) 0.007(5) 0.023(5) 0.013(5)
C9 0.038(6) 0.014(5) 0.030(6) 0.002(4) 0.020(5) 0.002(4)
C10 0.035(5) 0.015(5) 0.026(6) 0.011(4) 0.003(5) 0.001(4)
C11 0.099(11) 0.045(8) 0.064(9) -0.018(7) 0.051(9) -0.002(8)
C12 0.037(6) 0.031(6) 0.039(7) 0.007(5) 0.004(5) 0.003(5)
C13 0.029(5) 0.022(5) 0.032(5) 0.003(4) 0.018(5) 0.003(4)
C14 0.031(6) 0.017(5) 0.034(6) -0.007(5) 0.005(5) 0.002(4)
C15 0.031(6) 0.038(7) 0.066(8) -0.001(6) 0.017(6) -0.002(5)
C16 0.047(8) 0.085(11) 0.036(7) -0.002(8) -0.006(6) 0.006(7)
Zn3 0.0248(6) 0.0081(5) 0.0287(7) 0.0002(5) 0.0103(5) 0.0012(5)
Zn4 0.0277(6) 0.0090(5) 0.0295(6) -0.0005(4) 0.0114(5) -0.0009(5)
C17 0.027(5) 0.013(5) 0.027(5) 0.004(4) 0.005(4) 0.006(4)
C18 0.050(6) 0.009(4) 0.033(5) 0.010(4) 0.019(5) 0.009(4)
C19 0.090(10) 0.056(9) 0.070(9) -0.028(7) 0.057(8) -0.025(8)
C20 0.059(7) 0.027(6) 0.063(8) 0.006(6) 0.046(7) 0.005(6)
C21 0.032(5) 0.012(5) 0.031(5) 0.007(4) 0.010(4) 0.002(4)
C22 0.039(6) 0.020(5) 0.056(7) 0.003(5) 0.030(6) 0.004(4)
C23 0.069(9) 0.085(12) 0.070(9) 0.001(9) 0.050(8) 0.009(8)
C24 0.025(5) 0.026(6) 0.070(8) 0.003(6) 0.015(6) -0.005(4)
C25 0.032(5) 0.008(4) 0.065(7) -0.005(5) 0.028(5) -0.002(4)
C26 0.038(5) 0.018(5) 0.040(6) -0.008(5) 0.020(5) -0.003(5)
C27 0.028(5) 0.055(8) 0.033(6) 0.001(6) 0.002(5) 0.008(5)
C28 0.034(5) 0.022(5) 0.025(5) -0.011(4) -0.001(4) 0.002(5)
C29 0.040(6) 0.016(5) 0.030(5) 0.012(4) 0.017(5) 0.015(4)
C30 0.043(6) 0.017(5) 0.017(5) 0.009(4) -0.001(5) 0.000(4)
C31 0.086(10) 0.032(7) 0.026(6) -0.010(5) 0.022(7) -0.008(6)
C32 0.061(9) 0.061(9) 0.047(9) -0.020(7) -0.031(7) 0.002(7)
Zn5 0.0244(6) 0.0177(6) 0.0244(7) 0.0027(5) 0.0091(5) -0.0008(4)
Zn6 0.0249(7) 0.0166(6) 0.0284(7) -0.0024(5) 0.0103(6) 0.0001(5)
C33 0.040(6) 0.026(5) 0.021(5) 0.015(4) 0.010(4) 0.011(4)
C34 0.055(7) 0.020(6) 0.047(6) -0.003(5) 0.034(6) -0.007(5)
C35 0.048(7) 0.031(6) 0.066(8) 0.004(6) 0.038(6) -0.003(5)
C36 0.092(11) 0.100(13) 0.052(9) 0.010(8) 0.046(9) 0.003(10)
C37 0.034(5) 0.031(6) 0.024(6) -0.005(5) 0.009(5) -0.007(5)
C38 0.056(7) 0.026(6) 0.024(6) -0.004(5) 0.009(5) 0.004(5)
C39 0.056(8) 0.138(16) 0.036(8) -0.053(9) -0.016(7) 0.029(10)
C40 0.036(6) 0.032(6) 0.030(6) -0.001(5) -0.001(5) -0.002(5)
C41 0.031(5) 0.017(5) 0.040(6) 0.000(4) 0.020(5) 0.004(5)
C42 0.023(5) 0.017(5) 0.033(6) -0.005(4) 0.002(4) -0.002(4)
C43 0.055(7) 0.037(7) 0.043(7) -0.010(6) 0.021(6) -0.006(6)
C44 0.048(8) 0.101(13) 0.051(8) 0.005(8) 0.016(7) 0.029(8)
C45 0.029(6) 0.020(5) 0.048(7) 0.010(5) 0.015(5) -0.002(4)
C46 0.030(5) 0.027(6) 0.037(6) -0.005(4) 0.015(5) -0.001(4)
C47 0.052(7) 0.050(8) 0.042(7) -0.020(6) 0.029(6) -0.010(6)
C48 0.046(8) 0.069(10) 0.111(13) 0.013(9) 0.038(9) 0.028(7)
Zn7 0.0281(6) 0.0165(6) 0.0272(7) -0.0008(5) 0.0113(5) -0.0004(5)
Zn8 0.0274(7) 0.0160(6) 0.0347(7) -0.0006(6) 0.0143(6) -0.0002(5)
C49 0.029(5) 0.031(6) 0.036(6) -0.012(5) 0.018(5) -0.007(4)
C50 0.036(6) 0.020(5) 0.070(8) -0.005(6) 0.035(6) -0.002(5)
C51 0.066(9) 0.041(8) 0.139(14) 0.020(9) 0.071(10) 0.019(7)
C52 0.155(15) 0.028(7) 0.117(13) 0.004(8) 0.124(13) 0.008(8)
C53 0.020(5) 0.026(6) 0.048(6) 0.012(5) 0.015(5) 0.005(4)
C54 0.033(5) 0.028(6) 0.028(6) 0.018(5) 0.002(5) 0.008(5)
C55 0.035(6) 0.076(10) 0.027(6) 0.010(6) -0.003(5) -0.011(6)
C56 0.049(7) 0.026(6) 0.036(6) -0.004(5) 0.006(5) 0.002(5)
C57 0.036(5) 0.030(6) 0.017(5) 0.006(4) 0.014(4) 0.002(4)
C58 0.058(7) 0.027(6) 0.078(9) -0.006(6) 0.049(7) 0.001(6)
C59 0.065(8) 0.047(8) 0.090(10) -0.017(8) 0.055(8) -0.022(7)
C60 0.117(13) 0.070(11) 0.095(11) 0.027(9) 0.086(11) 0.022(10)
C61 0.024(5) 0.024(5) 0.033(6) -0.002(4) 0.008(5) -0.002(4)
C62 0.048(7) 0.027(6) 0.036(6) -0.022(5) 0.019(6) -0.016(5)
C63 0.025(5) 0.039(7) 0.053(7) -0.009(6) 0.002(5) 0.003(5)
C64 0.067(9) 0.093(13) 0.043(8) 0.033(8) -0.002(7) 0.012(9)

loop_
_atom_type_symbol
_atom_type_description
_atom_type_scat_dispersion_real
_atom_type_scat_dispersion_imag
_atom_type_scat_source
C C 0.0033 0.0016 'International Tables Vol C Tables 4.2.6.8 and 6.1.1.4'
H H 0.0000 0.0000 'International Tables Vol C Tables 4.2.6.8 and 6.1.1.4'
Zn Zn 0.2839 1.4301 'International Tables Vol C Tables 4.2.6.8 and 6.1.1.4'

loop_
_geom_angle_atom_site_label_1
_geom_angle_atom_site_label_2
_geom_angle_atom_site_label_3
_geom_angle
_geom_angle_site_symmetry_1
_geom_angle_site_symmetry_3
C13 Zn1 C9 109.9(4) . .
C13 Zn1 C5 117.9(4) . 2_645
C9 Zn1 C5 109.4(4) . 2_645
C13 Zn1 C1 111.9(4) . .
C9 Zn1 C1 106.2(4) . .
C5 Zn1 C1 100.7(3) 2_645 .
C13 Zn1 Zn2 113.5(3) . 2_645
C9 Zn1 Zn2 136.3(3) . 2_645
C5 Zn1 Zn2 52.8(3) 2_645 2_645
C1 Zn1 Zn2 52.4(2) . 2_645
C13 Zn1 Zn2 58.4(3) . .
C9 Zn1 Zn2 54.2(3) . .
C5 Zn1 Zn2 119.1(3) 2_645 .
C1 Zn1 Zn2 139.2(2) . .
Zn2 Zn1 Zn2 166.34(5) 2_645 .
C1 Zn2 C5 107.5(4) 2_655 .
C1 Zn2 C9 119.2(4) 2_655 .
C5 Zn2 C9 111.9(4) . .
C1 Zn2 C13 105.8(4) 2_655 .
C5 Zn2 C13 110.0(4) . .
C9 Zn2 C13 101.9(4) . .
C1 Zn2 Zn1 56.6(2) 2_655 2_655
C5 Zn2 Zn1 56.0(3) . 2_655
C9 Zn2 Zn1 116.7(3) . 2_655
C13 Zn2 Zn1 141.4(2) . 2_655
C1 Zn2 Zn1 114.2(2) 2_655 .
C5 Zn2 Zn1 137.4(3) . .
C9 Zn2 Zn1 53.8(3) . .
C13 Zn2 Zn1 50.5(2) . .
Zn1 Zn2 Zn1 163.85(5) 2_655 .
C2 C1 Zn2 122.0(7) . 2_645
C2 C1 Zn1 111.5(6) . .
Zn2 C1 Zn1 71.0(3) 2_645 .
C1 C2 C3 125.4(9) . .
C1 C2 C4 123.2(9) . .
C3 C2 C4 111.4(9) . .
C6 C5 Zn2 130.5(8) . .
C6 C5 Zn1 117.1(7) . 2_655
Zn2 C5 Zn1 71.3(3) . 2_655
C5 C6 C7 124.9(10) . .
C5 C6 C8 121.8(9) . .
C7 C6 C8 113.1(9) . .
C10 C9 Zn1 128.3(8) . .
C10 C9 Zn2 118.9(7) . .
Zn1 C9 Zn2 72.1(3) . .
C9 C10 C11 124.9(10) . .
C9 C10 C12 123.4(10) . .
C11 C10 C12 111.6(10) . .
C14 C13 Zn1 126.0(8) . .
C14 C13 Zn2 106.1(7) . .
Zn1 C13 Zn2 71.1(3) . .
C13 C14 C16 122.0(10) . .
C13 C14 C15 122.6(9) . .
C16 C14 C15 115.4(10) . .
C17 Zn3 C21 108.9(4) . 2_656
C17 Zn3 C25 111.8(4) . .
C21 Zn3 C25 119.5(4) 2_656 .
C17 Zn3 C29 110.0(4) . .
C21 Zn3 C29 105.9(4) 2_656 .
C25 Zn3 C29 99.9(4) . .
C17 Zn3 Zn4 56.5(3) . 2_656
C21 Zn3 Zn4 58.1(2) 2_656 2_656
C25 Zn3 Zn4 116.3(3) . 2_656
C29 Zn3 Zn4 143.7(3) . 2_656
C17 Zn3 Zn4 136.2(3) . .
C21 Zn3 Zn4 113.7(2) 2_656 .
C25 Zn3 Zn4 53.4(3) . .
C29 Zn3 Zn4 48.8(3) . .
Zn4 Zn3 Zn4 164.01(5) 2_656 .
C29 Zn4 C25 110.3(4) . .
C29 Zn4 C17 118.4(4) . 2_646
C25 Zn4 C17 110.4(4) . 2_646
C29 Zn4 C21 110.7(4) . .
C25 Zn4 C21 106.0(4) . .
C17 Zn4 C21 99.9(3) 2_646 .
C29 Zn4 Zn3 111.9(3) . 2_646
C25 Zn4 Zn3 137.3(3) . 2_646
C17 Zn4 Zn3 52.4(2) 2_646 2_646
C21 Zn4 Zn3 52.3(2) . 2_646
C29 Zn4 Zn3 58.7(3) . .
C25 Zn4 Zn3 54.4(3) . .
C17 Zn4 Zn3 120.8(2) 2_646 .
C21 Zn4 Zn3 138.5(3) . .
Zn3 Zn4 Zn3 166.09(5) 2_646 .
C18 C17 Zn3 131.8(8) . .
C18 C17 Zn4 115.9(6) . 2_656
Zn3 C17 Zn4 71.1(3) . 2_656
C17 C18 C19 126.1(10) . .
C17 C18 C20 120.0(9) . .
C19 C18 C20 113.8(10) . .
C22 C21 Zn3 120.8(8) . 2_646
C22 C21 Zn4 109.3(7) . .
Zn3 C21 Zn4 69.6(3) 2_646 .
C21 C22 C23 120.5(11) . .
C21 C22 C24 125.0(10) . .
C23 C22 C24 114.4(10) . .
C26 C25 Zn4 127.6(8) . .
C26 C25 Zn3 117.2(8) . .
Zn4 C25 Zn3 72.1(3) . .
C25 C26 C28 123.2(9) . .
C25 C26 C27 123.1(9) . .
C28 C26 C27 113.7(9) . .
C30 C29 Zn4 127.7(8) . .
C30 C29 Zn3 105.7(7) . .
Zn4 C29 Zn3 72.5(3) . .
C29 C30 C31 125.0(10) . .
C29 C30 C32 119.4(11) . .
C31 C30 C32 115.4(11) . .
C33 Zn5 C45 123.0(4) . .
C33 Zn5 C41 111.4(4) . .
C45 Zn5 C41 107.0(4) . .
C33 Zn5 C37 108.4(4) . 2_545
C45 Zn5 C37 103.3(4) . 2_545
C41 Zn5 C37 101.3(4) . 2_545
C33 Zn5 Zn6 136.0(3) . .
C45 Zn5 Zn6 54.1(3) . .
C41 Zn5 Zn6 53.1(3) . .
C37 Zn5 Zn6 114.9(3) 2_545 .
C33 Zn5 Zn6 58.6(3) . 2_545
C45 Zn5 Zn6 135.7(3) . 2_545
C41 Zn5 Zn6 112.4(3) . 2_545
C37 Zn5 Zn6 50.2(3) 2_545 2_545
Zn6 Zn5 Zn6 160.03(5) . 2_545
C37 Zn6 C41 121.0(4) . .
C37 Zn6 C45 111.0(4) . .
C41 Zn6 C45 109.9(4) . .
C37 Zn6 C33 106.1(4) . 2
C41 Zn6 C33 106.7(4) . 2
C45 Zn6 C33 99.9(4) . 2
C37 Zn6 Zn5 135.3(3) . .
C41 Zn6 Zn5 55.6(3) . .
C45 Zn6 Zn5 54.5(3) . .
C33 Zn6 Zn5 117.6(2) 2 .
C37 Zn6 Zn5 57.0(3) . 2
C41 Zn6 Zn5 136.4(3) . 2
C45 Zn6 Zn5 110.1(3) . 2
C33 Zn6 Zn5 49.5(2) 2 2
Zn5 Zn6 Zn5 160.98(5) . 2
C34 C33 Zn5 126.6(8) . .
C34 C33 Zn6 110.1(8) . 2_545
Zn5 C33 Zn6 71.9(3) . 2_545
C33 C34 C35 124.5(10) . .
C33 C34 C36 125.1(11) . .
C35 C34 C36 110.3(10) . .
C38 C37 Zn6 125.7(9) . .
C38 C37 Zn5 115.5(8) . 2
Zn6 C37 Zn5 72.8(3) . 2
C37 C38 C39 124.6(11) . .
C37 C38 C40 123.7(10) . .
C39 C38 C40 111.7(10) . .
C42 C41 Zn6 122.1(8) . .
C42 C41 Zn5 118.0(7) . .
Zn6 C41 Zn5 71.3(3) . .
C41 C42 C43 123.1(9) . .
C41 C42 C44 123.3(10) . .
C43 C42 C44 113.5(10) . .
C46 C45 Zn6 120.9(8) . .
C46 C45 Zn5 119.6(8) . .
Zn6 C45 Zn5 71.4(3) . .
C45 C46 C47 124.3(10) . .
C45 C46 C48 122.6(10) . .
C47 C46 C48 112.9(10) . .
C49 Zn7 C53 113.2(4) . 2_546
C49 Zn7 C57 122.8(4) . .
C53 Zn7 C57 105.6(4) 2_546 .
C49 Zn7 C61 109.3(4) . .
C53 Zn7 C61 100.2(4) 2_546 .
C57 Zn7 C61 102.9(4) . .
C49 Zn7 Zn8 134.3(3) . .
C53 Zn7 Zn8 110.8(3) 2_546 .
C57 Zn7 Zn8 52.9(3) . .
C61 Zn7 Zn8 50.1(3) . .
C49 Zn7 Zn8 59.7(3) . 2_546
C53 Zn7 Zn8 53.5(3) 2_546 2_546
C57 Zn7 Zn8 137.6(3) . 2_546
C61 Zn7 Zn8 116.1(3) . 2_546
Zn8 Zn7 Zn8 160.12(5) . 2_546
C61 Zn8 C57 113.9(4) . .
C61 Zn8 C53 122.7(4) . .
C57 Zn8 C53 106.2(4) . .
C61 Zn8 C49 109.5(4) . 2_556
C57 Zn8 C49 99.9(4) . 2_556
C53 Zn8 C49 101.7(4) . 2_556
C61 Zn8 Zn7 59.7(3) . .
C57 Zn8 Zn7 54.2(3) . .
C53 Zn8 Zn7 138.1(3) . .
C49 Zn8 Zn7 117.1(3) 2_556 .
C61 Zn8 Zn7 134.2(3) . 2_556
C57 Zn8 Zn7 110.0(3) . 2_556
C53 Zn8 Zn7 52.5(3) . 2_556
C49 Zn8 Zn7 49.2(3) 2_556 2_556
Zn7 Zn8 Zn7 160.20(5) . 2_556
C50 C49 Zn7 130.9(9) . .
C50 C49 Zn8 108.6(7) . 2_546
Zn7 C49 Zn8 71.1(3) . 2_546
C49 C50 C51 125.4(13) . .
C49 C50 C52 121.7(10) . .
C51 C50 C52 112.7(11) . .
C54 C53 Zn7 123.4(8) . 2_556
C54 C53 Zn8 113.2(7) . .
Zn7 C53 Zn8 74.0(3) 2_556 .
C53 C54 C56 123.4(10) . .
C53 C54 C55 122.1(10) . .
C56 C54 C55 114.1(9) . .
C58 C57 Zn8 125.4(9) . .
C58 C57 Zn7 116.4(8) . .
Zn8 C57 Zn7 72.9(3) . .
C57 C58 C59 125.5(12) . .
C57 C58 C60 121.2(11) . .
C59 C58 C60 113.3(11) . .
C62 C61 Zn8 127.8(8) . .
C62 C61 Zn7 109.5(7) . .
Zn8 C61 Zn7 70.3(3) . .
C61 C62 C63 124.5(11) . .
C61 C62 C64 120.5(11) . .
C63 C62 C64 115.0(10) . .

loop_
_geom_bond_atom_site_label_1
_geom_bond_atom_site_label_2
_geom_bond_distance
_geom_bond_site_symmetry_2
Zn1 C13 2.069(9) .
Zn1 C9 2.153(10) .
Zn1 C5 2.199(10) 2_645
Zn1 C1 2.217(9) .
Zn1 Zn2 2.5124(15) 2_645
Zn1 Zn2 2.5395(15) .
Zn2 C1 2.105(9) 2_655
Zn2 C5 2.112(10) .
Zn2 C9 2.165(10) .
Zn2 C13 2.286(10) .
Zn2 Zn1 2.5124(15) 2_655
C1 C2 1.347(14) .
C1 Zn2 2.105(9) 2_645
C2 C3 1.493(15) .
C2 C4 1.541(14) .
C5 C6 1.336(14) .
C5 Zn1 2.199(10) 2_655
C6 C7 1.481(14) .
C6 C8 1.495(14) .
C9 C10 1.312(14) .
C10 C11 1.504(15) .
C10 C12 1.517(14) .
C13 C14 1.356(14) .
C14 C16 1.475(15) .
C14 C15 1.492(15) .
Zn3 C17 2.105(10) .
Zn3 C21 2.123(10) 2_656
Zn3 C25 2.169(10) .
Zn3 C29 2.275(9) .
Zn3 Zn4 2.5140(15) 2_656
Zn3 Zn4 2.5384(15) .
Zn4 C29 2.003(11) .
Zn4 C25 2.142(10) .
Zn4 C17 2.215(10) 2_646
Zn4 C21 2.278(9) .
Zn4 Zn3 2.5140(15) 2_646
C17 C18 1.339(14) .
C17 Zn4 2.215(10) 2_656
C18 C19 1.447(15) .
C18 C20 1.605(15) .
C21 C22 1.340(14) .
C21 Zn3 2.123(10) 2_646
C22 C23 1.495(16) .
C22 C24 1.540(15) .
C25 C26 1.327(15) .
C26 C28 1.461(14) .
C26 C27 1.483(14) .
C29 C30 1.396(14) .
C30 C31 1.476(15) .
C30 C32 1.476(17) .
Zn5 C33 2.069(10) .
Zn5 C45 2.171(11) .
Zn5 C41 2.202(10) .
Zn5 C37 2.271(11) 2_545
Zn5 Zn6 2.5279(16) .
Zn5 Zn6 2.5867(16) 2_545
Zn6 C37 2.081(11) .
Zn6 C41 2.133(10) .
Zn6 C45 2.160(10) .
Zn6 C33 2.324(10) 2
Zn6 Zn5 2.5867(16) 2
C33 C34 1.331(14) .
C33 Zn6 2.324(10) 2_545
C34 C35 1.480(16) .
C34 C36 1.485(17) .
C37 C38 1.312(14) .
C37 Zn5 2.271(11) 2
C38 C39 1.492(16) .
C38 C40 1.507(16) .
C41 C42 1.317(14) .
C42 C43 1.498(15) .
C42 C44 1.502(15) .
C45 C46 1.325(14) .
C46 C47 1.446(15) .
C46 C48 1.542(16) .
Zn7 C49 2.056(11) .
Zn7 C53 2.122(10) 2_546
Zn7 C57 2.166(10) .
Zn7 C61 2.339(10) .
Zn7 Zn8 2.5511(16) .
Zn7 Zn8 2.5689(16) 2_546
Zn8 C61 2.078(11) .
Zn8 C57 2.127(9) .
Zn8 C53 2.149(11) .
Zn8 C49 2.346(10) 2_556
Zn8 Zn7 2.5689(16) 2_556
C49 C50 1.315(14) .
C49 Zn8 2.346(10) 2_546
C50 C51 1.462(16) .
C50 C52 1.58(2) .
C53 C54 1.380(14) .
C53 Zn7 2.122(9) 2_556
C54 C56 1.481(15) .
C54 C55 1.497(15) .
C57 C58 1.305(14) .
C58 C59 1.451(17) .
C58 C60 1.618(19) .
C61 C62 1.306(15) .
C62 C63 1.494(15) .
C62 C64 1.531(17) .
